data_4514516
loop_
_publ_author_name
'Thangaraji, Vasudevan'
'Rajamalli, Pachaiyappan'
'Jayakumar, Jayachandran'
'Huang, Min-Jie'
'Chen, Yu-Wei'
'Cheng, Chien-Hong'

_publ_section_title
;
 Quinolinylmethanone-Based Thermally Activated Delayed Fluorescence
 Emitters and the Application in OLEDs: Effect of Intramolecular
 H-Bonding.
;
_journal_issue 19
_journal_name_full 'ACS applied materials &amp; interfaces'
_journal_page_first 17128
_journal_page_last 17133
_journal_paper_doi 10.1021/acsami.8b22704
_journal_volume 11
_journal_year 2019
_chemical_formula_sum 'C56 H57 N3 O'
_chemical_formula_weight 788.04
_space_group_crystal_system monoclinic
_space_group_IT_number 14
_space_group_name_Hall '-P 2ybc'
_space_group_name_H-M_alt 'P 1 21/c 1'
_symmetry_space_group_name_Hall '-P 2ybc'
_symmetry_space_group_name_H-M 'P 1 21/c 1'
_atom_sites_solution_hydrogens geom
_audit_creation_method SHELXL-2014/6
_cell_angle_alpha 90
_cell_angle_beta 95.756(4)
_cell_angle_gamma 90
_cell_formula_units_Z 4
_cell_length_a 23.862(3)
_cell_length_b 18.116(2)
_cell_length_c 10.8546(12)
_cell_measurement_reflns_used 3967
_cell_measurement_temperature 100(2)
_cell_measurement_theta_max 21.3899
_cell_measurement_theta_min 2.4066
_cell_volume 4668.6(9)
_computing_cell_refinement 'SAINT V8.34A (Bruker AXS Inc., 2013)'
_computing_data_collection 'Bruker APEX2'
_computing_data_reduction 'SAINT V8.34A (Bruker AXS Inc., 2013)'
_computing_molecular_graphics 'Bruker SHELXTL'
_computing_publication_material 'Bruker SHELXTL'
_computing_structure_refinement 'SHELXL-2014/6 (Sheldrick, 2014)'
_diffrn_ambient_temperature 100(2)
_diffrn_detector_area_resol_mean 8.3333
_diffrn_measured_fraction_theta_full 0.999
_diffrn_measured_fraction_theta_max 0.998
_diffrn_measurement_device_type 'Bruker APEX-II CCD'
_diffrn_measurement_method '\f and \w scans'
_diffrn_radiation_type MoK\a
_diffrn_radiation_wavelength 0.71073
_diffrn_reflns_av_R_equivalents 0.0759
_diffrn_reflns_av_unetI/netI 0.0909
_diffrn_reflns_Laue_measured_fraction_full 0.999
_diffrn_reflns_Laue_measured_fraction_max 0.998
_diffrn_reflns_limit_h_max 29
_diffrn_reflns_limit_h_min -29
_diffrn_reflns_limit_k_max 22
_diffrn_reflns_limit_k_min -22
_diffrn_reflns_limit_l_max 13
_diffrn_reflns_limit_l_min -8
_diffrn_reflns_number 38784
_diffrn_reflns_point_group_measured_fraction_full 0.999
_diffrn_reflns_point_group_measured_fraction_max 0.998
_diffrn_reflns_theta_full 25.242
_diffrn_reflns_theta_max 26.405
_diffrn_reflns_theta_min 2.051
_exptl_absorpt_coefficient_mu 0.066
_exptl_absorpt_correction_T_max 0.9485
_exptl_absorpt_correction_T_min 0.7943
_exptl_absorpt_correction_type multi-scan
_exptl_absorpt_process_details 'SADABS V2014/4 (Bruker AXS Inc.)'
_exptl_crystal_colour 'pale yellow'
_exptl_crystal_density_diffrn 1.121
_exptl_crystal_density_meas ?
_exptl_crystal_density_method 'not measured'
_exptl_crystal_description acicular
_exptl_crystal_F_000 1688
_exptl_crystal_size_max 0.15
_exptl_crystal_size_mid 0.01
_exptl_crystal_size_min 0.01
_refine_diff_density_max 0.203
_refine_diff_density_min -0.232
_refine_diff_density_rms 0.047
_refine_ls_extinction_method none
_refine_ls_goodness_of_fit_ref 1.002
_refine_ls_hydrogen_treatment constr
_refine_ls_matrix_type full
_refine_ls_number_parameters 553
_refine_ls_number_reflns 9575
_refine_ls_number_restraints 0
_refine_ls_restrained_S_all 1.002
_refine_ls_R_factor_all 0.1227
_refine_ls_R_factor_gt 0.0592
_refine_ls_shift/su_max 0.001
_refine_ls_shift/su_mean 0.000
_refine_ls_structure_factor_coef Fsqd
_refine_ls_weighting_details 'w=1/[\s^2^(Fo^2^)+(0.0527P)^2^+0.4931P] where P=(Fo^2^+2Fc^2^)/3'
_refine_ls_weighting_scheme calc
_refine_ls_wR_factor_gt 0.1109
_refine_ls_wR_factor_ref 0.1329
_reflns_Friedel_coverage 0.000
_reflns_number_gt 5617
_reflns_number_total 9575
_reflns_threshold_expression 'I > 2\s(I)'
_cod_data_source_file am8b22704_si_003.cif
_cod_data_source_block 180124LT
_cod_depositor_comments
;
The following automatic conversions were performed:

'_exptl_crystal_density_meas' value 'not measured' was changed to '?'
- the value is perceived as not measured.

Automatic conversion script
Id: cif_fix_values 4973 2017-02-22 13:04:09Z antanas 
;
_cod_original_cell_volume 4668.7(10)
_cod_database_code 4514516
_shelx_space_group_comment
;
The symmetry employed for this shelxl refinement is uniquely defined
by the following loop, which should always be used as a source of
symmetry information in preference to the above space-group names.
They are only intended as comments.
;
_shelxl_version_number 2014/6

loop_
_space_group_symop_operation_xyz
'x, y, z'
'-x, y+1/2, -z+1/2'
'-x, -y, -z'
'x, -y-1/2, z-1/2'

loop_
_atom_site_label
_atom_site_type_symbol
_atom_site_fract_x
_atom_site_fract_y
_atom_site_fract_z
_atom_site_U_iso_or_equiv
_atom_site_adp_type
_atom_site_occupancy
_atom_site_site_symmetry_order
_atom_site_calc_flag
_atom_site_refinement_flags_posn
_atom_site_refinement_flags_adp
O1 O 0.52928(7) 0.26508(8) 0.31863(16) 0.0402(5) Uani 1 1 d . .
N1 N 0.68632(7) 0.08206(9) 0.28620(16) 0.0238(4) Uani 1 1 d . .
N2 N 0.58620(7) 0.41021(10) 0.16149(16) 0.0257(4) Uani 1 1 d . .
N3 N 0.77451(7) 0.32271(8) 0.27993(15) 0.0180(4) Uani 1 1 d . .
C1 C 0.64956(13) -0.22354(13) -0.0084(3) 0.0567(9) Uani 1 1 d . .
H17 H 0.6362 -0.2381 0.0706 0.085 Uiso 1 1 calc R U
H18 H 0.6905 -0.2170 0.0025 0.085 Uiso 1 1 calc R U
H1 H 0.6398 -0.2620 -0.0704 0.085 Uiso 1 1 calc R U
C2 C 0.62155(11) -0.15087(13) -0.0521(2) 0.0346(6) Uani 1 1 d . .
C3 C 0.63489(10) -0.08853(12) 0.04270(19) 0.0265(5) Uani 1 1 d . .
C4 C 0.61431(9) -0.01691(12) 0.0145(2) 0.0275(5) Uani 1 1 d . .
H25 H 0.5900 -0.0097 -0.0594 0.033 Uiso 1 1 calc R U
C5 C 0.62792(9) 0.04316(12) 0.08971(19) 0.0244(5) Uani 1 1 d . .
H26 H 0.6134 0.0908 0.0686 0.029 Uiso 1 1 calc R U
C6 C 0.66356(9) 0.03181(11) 0.19721(19) 0.0211(5) Uani 1 1 d . .
C7 C 0.68102(9) 0.16031(11) 0.28072(19) 0.0231(5) Uani 1 1 d . .
C8 C 0.62884(9) 0.19370(11) 0.2779(2) 0.0257(5) Uani 1 1 d . .
H27 H 0.5960 0.1641 0.2780 0.031 Uiso 1 1 calc R U
C9 C 0.62404(9) 0.26995(11) 0.2750(2) 0.0235(5) Uani 1 1 d . .
C10 C 0.56632(9) 0.30232(12) 0.2798(2) 0.0275(5) Uani 1 1 d . .
C11 C 0.55298(9) 0.37973(12) 0.2375(2) 0.0256(5) Uani 1 1 d . .
C12 C 0.57311(9) 0.47973(12) 0.1195(2) 0.0260(5) Uani 1 1 d . .
C13 C 0.60835(10) 0.51323(13) 0.0387(2) 0.0324(6) Uani 1 1 d . .
H32 H 0.6401 0.4872 0.0149 0.039 Uiso 1 1 calc R U
C14 C 0.59717(11) 0.58267(13) -0.0054(2) 0.0371(6) Uani 1 1 d . .
H31 H 0.6212 0.6047 -0.0598 0.045 Uiso 1 1 calc R U
C15 C 0.55028(10) 0.62196(13) 0.0290(2) 0.0359(6) Uani 1 1 d . .
H2 H 0.5429 0.6703 -0.0022 0.043 Uiso 1 1 calc R U
C16 C 0.96448(11) 0.32014(14) -0.0959(2) 0.0418(7) Uani 1 1 d . .
H56 H 0.9327 0.2944 -0.1413 0.063 Uiso 1 1 calc R U
H3 H 0.9985 0.3126 -0.1380 0.063 Uiso 1 1 calc R U
H57 H 0.9561 0.3730 -0.0928 0.063 Uiso 1 1 calc R U
C17 C 0.97408(9) 0.28952(12) 0.03646(19) 0.0265(5) Uani 1 1 d . .
C18 C 0.92038(9) 0.29833(11) 0.10070(18) 0.0210(5) Uani 1 1 d . .
C19 C 0.91550(9) 0.34745(11) 0.19720(18) 0.0187(5) Uani 1 1 d . .
H49 H 0.9465 0.3781 0.2253 0.022 Uiso 1 1 calc R U
C20 C 0.86559(8) 0.35212(10) 0.25305(18) 0.0162(5) Uani 1 1 d . .
C21 C 0.81986(8) 0.30703(11) 0.21138(18) 0.0177(5) Uani 1 1 d . .
C22 C 0.72484(9) 0.27947(11) 0.27944(19) 0.0203(5) Uani 1 1 d . .
C23 C 0.72936(9) 0.20300(11) 0.28167(19) 0.0216(5) Uani 1 1 d . .
H34 H 0.7653 0.1801 0.2838 0.026 Uiso 1 1 calc R U
C24 C 0.66971(9) -0.09853(12) 0.15077(19) 0.0251(5) Uani 1 1 d . .
H16 H 0.6839 -0.1463 0.1720 0.030 Uiso 1 1 calc R U
C25 C 0.68429(9) -0.03881(11) 0.22953(19) 0.0203(5) Uani 1 1 d . .
C26 C 0.72181(9) -0.03142(11) 0.34202(19) 0.0202(5) Uani 1 1 d . .
C27 C 0.75396(9) -0.08115(11) 0.41807(19) 0.0239(5) Uani 1 1 d . .
H15 H 0.7537 -0.1321 0.3970 0.029 Uiso 1 1 calc R U
C28 C 0.78616(9) -0.05713(12) 0.52359(19) 0.0240(5) Uani 1 1 d . .
C29 C 0.78411(10) 0.01844(12) 0.5530(2) 0.0284(5) Uani 1 1 d . .
H5 H 0.8050 0.0351 0.6268 0.034 Uiso 1 1 calc R U
C30 C 0.75340(9) 0.06947(12) 0.4803(2) 0.0258(5) Uani 1 1 d . .
H4 H 0.7535 0.1202 0.5022 0.031 Uiso 1 1 calc R U
C31 C 0.72228(9) 0.04392(11) 0.37354(19) 0.0216(5) Uani 1 1 d . .
C32 C 0.82247(10) -0.10853(13) 0.6104(2) 0.0321(6) Uani 1 1 d . .
C33 C 0.79635(12) -0.11475(17) 0.7340(2) 0.0567(8) Uani 1 1 d . .
H7 H 0.8204 -0.1458 0.7913 0.085 Uiso 1 1 calc R U
H6 H 0.7588 -0.1369 0.7194 0.085 Uiso 1 1 calc R U
H8 H 0.7933 -0.0655 0.7699 0.085 Uiso 1 1 calc R U
C34 C 0.82660(11) -0.18587(13) 0.5550(2) 0.0439(7) Uani 1 1 d . .
H10 H 0.8401 -0.1821 0.4729 0.066 Uiso 1 1 calc R U
H11 H 0.7894 -0.2092 0.5475 0.066 Uiso 1 1 calc R U
H9 H 0.8530 -0.2158 0.6091 0.066 Uiso 1 1 calc R U
C35 C 0.88206(10) -0.07756(13) 0.6357(2) 0.0400(7) Uani 1 1 d . .
H12 H 0.8985 -0.0711 0.5572 0.060 Uiso 1 1 calc R U
H13 H 0.9053 -0.1120 0.6885 0.060 Uiso 1 1 calc R U
H14 H 0.8807 -0.0298 0.6776 0.060 Uiso 1 1 calc R U
C36 C 0.55801(11) -0.16299(13) -0.0753(2) 0.0409(7) Uani 1 1 d . .
H19 H 0.5500 -0.1987 -0.1426 0.061 Uiso 1 1 calc R U
H21 H 0.5394 -0.1161 -0.0985 0.061 Uiso 1 1 calc R U
H20 H 0.5438 -0.1820 0.0002 0.061 Uiso 1 1 calc R U
C37 C 0.64483(11) -0.12851(16) -0.1737(2) 0.0510(8) Uani 1 1 d . .
H23 H 0.6383 -0.1685 -0.2342 0.076 Uiso 1 1 calc R U
H22 H 0.6854 -0.1191 -0.1582 0.076 Uiso 1 1 calc R U
H24 H 0.6257 -0.0837 -0.2063 0.076 Uiso 1 1 calc R U
C38 C 0.51550(10) 0.59108(13) 0.1068(2) 0.0338(6) Uani 1 1 d . .
H30 H 0.4840 0.6181 0.1292 0.041 Uiso 1 1 calc R U
C39 C 0.52582(10) 0.51917(12) 0.1546(2) 0.0288(6) Uani 1 1 d . .
C40 C 0.49199(10) 0.48418(13) 0.2358(2) 0.0338(6) Uani 1 1 d . .
H28 H 0.4600 0.5088 0.2616 0.041 Uiso 1 1 calc R U
C41 C 0.50528(10) 0.41462(13) 0.2774(2) 0.0326(6) Uani 1 1 d . .
H29 H 0.4828 0.3902 0.3323 0.039 Uiso 1 1 calc R U
C42 C 0.67260(9) 0.31321(11) 0.27491(19) 0.0232(5) Uani 1 1 d . .
H33 H 0.6698 0.3655 0.2718 0.028 Uiso 1 1 calc R U
C43 C 0.79172(8) 0.37740(10) 0.36733(18) 0.0171(5) Uani 1 1 d . .
C44 C 0.76326(9) 0.40869(11) 0.46012(19) 0.0213(5) Uani 1 1 d . .
H46 H 0.7252 0.3964 0.4689 0.026 Uiso 1 1 calc R U
C45 C 0.79238(9) 0.45827(11) 0.53880(19) 0.0227(5) Uani 1 1 d . .
H45 H 0.7734 0.4801 0.6025 0.027 Uiso 1 1 calc R U
C46 C 0.84879(9) 0.47813(11) 0.52960(18) 0.0203(5) Uani 1 1 d . .
C47 C 0.87848(9) 0.53057(12) 0.62588(19) 0.0268(5) Uani 1 1 d . .
C48 C 0.84823(12) 0.60499(13) 0.6214(2) 0.0439(7) Uani 1 1 d . .
H36 H 0.8666 0.6376 0.6852 0.066 Uiso 1 1 calc R U
H35 H 0.8088 0.5976 0.6363 0.066 Uiso 1 1 calc R U
H37 H 0.8499 0.6275 0.5397 0.066 Uiso 1 1 calc R U
C49 C 0.87687(11) 0.49678(14) 0.7555(2) 0.0384(6) Uani 1 1 d . .
H39 H 0.8947 0.4480 0.7580 0.058 Uiso 1 1 calc R U
H40 H 0.8376 0.4919 0.7738 0.058 Uiso 1 1 calc R U
H38 H 0.8972 0.5290 0.8173 0.058 Uiso 1 1 calc R U
C50 C 0.94003(11) 0.54254(15) 0.6034(2) 0.0460(7) Uani 1 1 d . .
H42 H 0.9419 0.5637 0.5208 0.069 Uiso 1 1 calc R U
H43 H 0.9599 0.4951 0.6090 0.069 Uiso 1 1 calc R U
H41 H 0.9578 0.5765 0.6659 0.069 Uiso 1 1 calc R U
C51 C 0.87576(9) 0.44723(10) 0.43463(17) 0.0181(5) Uani 1 1 d . .
H44 H 0.9136 0.4605 0.4249 0.022 Uiso 1 1 calc R U
C52 C 0.84759(8) 0.39672(10) 0.35320(18) 0.0166(5) Uani 1 1 d . .
C53 C 0.82306(9) 0.25872(11) 0.11276(19) 0.0219(5) Uani 1 1 d . .
H48 H 0.7918 0.2289 0.0833 0.026 Uiso 1 1 calc R U
C54 C 0.87269(9) 0.25557(11) 0.05951(19) 0.0237(5) Uani 1 1 d . .
H47 H 0.8751 0.2230 -0.0084 0.028 Uiso 1 1 calc R U
C55 C 0.99043(10) 0.20776(13) 0.0298(2) 0.0385(6) Uani 1 1 d . .
H51 H 0.9956 0.1871 0.1136 0.058 Uiso 1 1 calc R U
H50 H 1.0257 0.2033 -0.0089 0.058 Uiso 1 1 calc R U
H52 H 0.9605 0.1807 -0.0196 0.058 Uiso 1 1 calc R U
C56 C 1.02386(10) 0.32999(14) 0.1059(2) 0.0415(7) Uani 1 1 d . .
H53 H 1.0161 0.3831 0.1058 0.062 Uiso 1 1 calc R U
H54 H 1.0580 0.3207 0.0650 0.062 Uiso 1 1 calc R U
H55 H 1.0294 0.3121 0.1915 0.062 Uiso 1 1 calc R U

loop_
_atom_site_aniso_label
_atom_site_aniso_U_11
_atom_site_aniso_U_22
_atom_site_aniso_U_33
_atom_site_aniso_U_23
_atom_site_aniso_U_13
_atom_site_aniso_U_12
O1 0.0245(10) 0.0305(10) 0.0674(13) 0.0086(9) 0.0137(9) -0.0033(8)
N1 0.0240(11) 0.0153(10) 0.0318(11) -0.0031(8) 0.0022(9) -0.0036(8)
N2 0.0249(11) 0.0247(10) 0.0281(11) 0.0017(9) 0.0063(9) 0.0056(8)
N3 0.0167(10) 0.0132(9) 0.0247(10) -0.0030(8) 0.0050(8) -0.0040(7)
C1 0.082(2) 0.0328(16) 0.0511(18) -0.0243(13) -0.0149(16) 0.0044(15)
C2 0.0458(16) 0.0328(14) 0.0247(13) -0.0091(11) 0.0006(12) -0.0044(12)
C3 0.0364(14) 0.0254(13) 0.0182(12) -0.0031(10) 0.0051(11) -0.0074(11)
C4 0.0300(13) 0.0306(13) 0.0219(12) 0.0013(10) 0.0026(10) -0.0065(11)
C5 0.0255(13) 0.0200(12) 0.0285(13) 0.0053(10) 0.0066(10) -0.0048(10)
C6 0.0213(12) 0.0192(12) 0.0240(12) -0.0009(10) 0.0079(10) -0.0067(9)
C7 0.0263(13) 0.0143(11) 0.0290(13) -0.0028(9) 0.0048(10) -0.0027(9)
C8 0.0217(13) 0.0200(12) 0.0357(14) -0.0010(10) 0.0050(10) -0.0064(10)
C9 0.0200(12) 0.0197(12) 0.0308(13) -0.0006(10) 0.0024(10) -0.0012(9)
C10 0.0230(13) 0.0270(13) 0.0326(14) -0.0012(11) 0.0025(11) -0.0004(11)
C11 0.0221(13) 0.0278(13) 0.0273(13) 0.0000(10) 0.0046(10) 0.0023(10)
C12 0.0272(13) 0.0250(13) 0.0264(13) 0.0017(10) 0.0053(11) 0.0066(10)
C13 0.0339(14) 0.0322(14) 0.0335(14) 0.0036(11) 0.0152(11) 0.0108(11)
C14 0.0428(16) 0.0328(15) 0.0375(15) 0.0091(12) 0.0130(12) 0.0076(12)
C15 0.0420(16) 0.0298(14) 0.0358(15) 0.0054(12) 0.0041(12) 0.0107(12)
C16 0.0508(18) 0.0480(17) 0.0287(14) -0.0032(12) 0.0146(12) -0.0078(13)
C17 0.0298(14) 0.0319(13) 0.0188(12) -0.0096(10) 0.0080(10) -0.0050(11)
C18 0.0272(13) 0.0211(12) 0.0149(11) -0.0011(9) 0.0029(9) -0.0018(10)
C19 0.0229(12) 0.0177(11) 0.0154(11) -0.0013(9) 0.0020(9) -0.0055(9)
C20 0.0224(12) 0.0126(10) 0.0132(11) 0.0005(8) -0.0005(9) -0.0009(9)
C21 0.0210(12) 0.0150(11) 0.0168(11) 0.0000(9) 0.0009(9) 0.0015(9)
C22 0.0222(12) 0.0150(11) 0.0233(12) -0.0013(9) 0.0002(10) -0.0044(9)
C23 0.0169(12) 0.0179(11) 0.0302(13) -0.0002(10) 0.0032(10) 0.0022(9)
C24 0.0340(14) 0.0177(12) 0.0250(13) -0.0010(10) 0.0093(11) -0.0062(10)
C25 0.0244(12) 0.0160(11) 0.0216(12) 0.0004(9) 0.0078(10) -0.0047(9)
C26 0.0239(12) 0.0163(11) 0.0215(12) -0.0014(9) 0.0089(10) -0.0055(9)
C27 0.0315(14) 0.0162(11) 0.0252(13) -0.0019(10) 0.0097(11) -0.0015(10)
C28 0.0282(13) 0.0238(12) 0.0210(12) -0.0013(10) 0.0074(10) -0.0004(10)
C29 0.0324(14) 0.0302(13) 0.0225(13) -0.0092(10) 0.0016(10) -0.0026(11)
C30 0.0308(14) 0.0180(12) 0.0290(13) -0.0085(10) 0.0054(11) -0.0019(10)
C31 0.0222(12) 0.0189(11) 0.0246(12) 0.0008(10) 0.0068(10) -0.0023(9)
C32 0.0377(15) 0.0338(14) 0.0248(13) 0.0036(11) 0.0036(11) 0.0039(11)
C33 0.063(2) 0.073(2) 0.0353(17) 0.0186(15) 0.0132(15) 0.0097(17)
C34 0.0537(18) 0.0276(14) 0.0484(17) 0.0076(12) -0.0046(14) 0.0055(12)
C35 0.0407(16) 0.0389(15) 0.0389(15) -0.0057(12) -0.0029(12) 0.0091(12)
C36 0.0571(19) 0.0369(15) 0.0285(15) -0.0072(12) 0.0034(13) -0.0146(13)
C37 0.0522(19) 0.069(2) 0.0324(16) -0.0188(14) 0.0094(13) -0.0079(15)
C38 0.0392(15) 0.0301(14) 0.0331(15) -0.0015(11) 0.0089(12) 0.0153(11)
C39 0.0301(14) 0.0304(13) 0.0266(13) -0.0027(11) 0.0059(11) 0.0123(11)
C40 0.0297(14) 0.0377(15) 0.0360(15) 0.0013(12) 0.0131(11) 0.0140(12)
C41 0.0269(14) 0.0362(15) 0.0361(15) 0.0026(12) 0.0097(11) 0.0060(11)
C42 0.0251(13) 0.0150(11) 0.0297(13) 0.0004(10) 0.0038(10) 0.0009(9)
C43 0.0228(12) 0.0094(10) 0.0189(11) 0.0007(9) 0.0010(9) -0.0005(9)
C44 0.0192(12) 0.0189(11) 0.0268(13) -0.0007(10) 0.0074(10) 0.0007(9)
C45 0.0307(13) 0.0167(11) 0.0219(12) -0.0017(9) 0.0091(10) 0.0022(10)
C46 0.0272(13) 0.0168(11) 0.0176(11) 0.0003(9) 0.0055(10) -0.0027(9)
C47 0.0330(14) 0.0268(13) 0.0212(13) -0.0091(10) 0.0063(10) -0.0070(10)
C48 0.068(2) 0.0260(14) 0.0368(15) -0.0152(12) 0.0011(14) -0.0054(13)
C49 0.0425(16) 0.0493(16) 0.0228(13) -0.0082(12) 0.0003(11) -0.0031(13)
C50 0.0460(17) 0.0572(18) 0.0365(15) -0.0292(14) 0.0123(13) -0.0269(14)
C51 0.0224(12) 0.0174(11) 0.0147(11) 0.0015(9) 0.0023(9) -0.0042(9)
C52 0.0216(12) 0.0119(10) 0.0160(11) 0.0049(9) -0.0001(9) -0.0013(9)
C53 0.0219(12) 0.0167(11) 0.0264(13) -0.0040(10) -0.0016(10) -0.0048(9)
C54 0.0295(13) 0.0207(12) 0.0204(12) -0.0082(10) 0.0005(10) -0.0002(10)
C55 0.0351(15) 0.0424(16) 0.0394(16) -0.0125(12) 0.0110(12) 0.0048(12)
C56 0.0308(15) 0.0558(17) 0.0404(16) -0.0193(13) 0.0155(12) -0.0104(13)

loop_
_atom_type_symbol
_atom_type_description
_atom_type_scat_dispersion_real
_atom_type_scat_dispersion_imag
_atom_type_scat_source
C C 0.0033 0.0016 'International Tables Vol C Tables 4.2.6.8 and 6.1.1.4'
H H 0.0000 0.0000 'International Tables Vol C Tables 4.2.6.8 and 6.1.1.4'
N N 0.0061 0.0033 'International Tables Vol C Tables 4.2.6.8 and 6.1.1.4'
O O 0.0106 0.0060 'International Tables Vol C Tables 4.2.6.8 and 6.1.1.4'

loop_
_geom_angle_atom_site_label_1
_geom_angle_atom_site_label_2
_geom_angle_atom_site_label_3
_geom_angle
C31 N1 C6 108.46(17)
C31 N1 C7 124.55(17)
C6 N1 C7 126.38(18)
C11 N2 C12 117.57(18)
C21 N3 C43 108.21(16)
C21 N3 C22 125.05(16)
C43 N3 C22 125.39(16)
C2 C1 H17 109.5
C2 C1 H18 109.5
H17 C1 H18 109.5
C2 C1 H1 109.5
H17 C1 H1 109.5
H18 C1 H1 109.5
C36 C2 C1 108.8(2)
C36 C2 C37 109.5(2)
C1 C2 C37 108.0(2)
C36 C2 C3 110.56(19)
C1 C2 C3 111.70(19)
C37 C2 C3 108.20(19)
C24 C3 C4 118.17(19)
C24 C3 C2 122.6(2)
C4 C3 C2 119.1(2)
C5 C4 C3 122.8(2)
C5 C4 H25 118.6
C3 C4 H25 118.6
C4 C5 C6 117.9(2)
C4 C5 H26 121.0
C6 C5 H26 121.0
C5 C6 N1 130.35(19)
C5 C6 C25 121.05(19)
N1 C6 C25 108.57(18)
C8 C7 C23 120.17(19)
C8 C7 N1 120.86(19)
C23 C7 N1 118.95(19)
C7 C8 C9 120.6(2)
C7 C8 H27 119.7
C9 C8 H27 119.7
C8 C9 C42 119.4(2)
C8 C9 C10 117.53(19)
C42 C9 C10 122.93(19)
O1 C10 C11 118.9(2)
O1 C10 C9 119.6(2)
C11 C10 C9 121.43(19)
N2 C11 C41 124.0(2)
N2 C11 C10 117.37(19)
C41 C11 C10 118.6(2)
N2 C12 C13 118.27(19)
N2 C12 C39 122.4(2)
C13 C12 C39 119.3(2)
C14 C13 C12 120.5(2)
C14 C13 H32 119.8
C12 C13 H32 119.8
C13 C14 C15 120.4(2)
C13 C14 H31 119.8
C15 C14 H31 119.8
C38 C15 C14 120.4(2)
C38 C15 H2 119.8
C14 C15 H2 119.8
C17 C16 H56 109.5
C17 C16 H3 109.5
H56 C16 H3 109.5
C17 C16 H57 109.5
H56 C16 H57 109.5
H3 C16 H57 109.5
C18 C17 C56 111.76(17)
C18 C17 C55 110.56(18)
C56 C17 C55 107.31(19)
C18 C17 C16 109.64(19)
C56 C17 C16 108.88(19)
C55 C17 C16 108.61(18)
C19 C18 C54 117.70(19)
C19 C18 C17 123.30(19)
C54 C18 C17 118.99(18)
C18 C19 C20 120.51(19)
C18 C19 H49 119.7
C20 C19 H49 119.7
C19 C20 C21 119.77(18)
C19 C20 C52 133.57(18)
C21 C20 C52 106.65(17)
C53 C21 C20 120.94(19)
C53 C21 N3 129.85(18)
C20 C21 N3 109.14(17)
C42 C22 C23 120.58(19)
C42 C22 N3 120.30(18)
C23 C22 N3 119.11(18)
C7 C23 C22 119.49(19)
C7 C23 H34 120.3
C22 C23 H34 120.3
C3 C24 C25 120.6(2)
C3 C24 H16 119.7
C25 C24 H16 119.7
C24 C25 C6 119.5(2)
C24 C25 C26 132.96(19)
C6 C25 C26 107.43(17)
C27 C26 C31 119.41(19)
C27 C26 C25 134.07(19)
C31 C26 C25 106.52(18)
C28 C27 C26 120.82(19)
C28 C27 H15 119.6
C26 C27 H15 119.6
C27 C28 C29 117.7(2)
C27 C28 C32 123.45(19)
C29 C28 C32 118.9(2)
C30 C29 C28 123.5(2)
C30 C29 H5 118.3
C28 C29 H5 118.3
C29 C30 C31 117.5(2)
C29 C30 H4 121.2
C31 C30 H4 121.2
C30 C31 N1 129.87(19)
C30 C31 C26 121.06(19)
N1 C31 C26 109.01(18)
C35 C32 C28 110.29(19)
C35 C32 C34 108.1(2)
C28 C32 C34 111.71(19)
C35 C32 C33 108.7(2)
C28 C32 C33 109.1(2)
C34 C32 C33 108.8(2)
C32 C33 H7 109.5
C32 C33 H6 109.5
H7 C33 H6 109.5
C32 C33 H8 109.5
H7 C33 H8 109.5
H6 C33 H8 109.5
C32 C34 H10 109.5
C32 C34 H11 109.5
H10 C34 H11 109.5
C32 C34 H9 109.5
H10 C34 H9 109.5
H11 C34 H9 109.5
C32 C35 H12 109.5
C32 C35 H13 109.5
H12 C35 H13 109.5
C32 C35 H14 109.5
H12 C35 H14 109.5
H13 C35 H14 109.5
C2 C36 H19 109.5
C2 C36 H21 109.5
H19 C36 H21 109.5
C2 C36 H20 109.5
H19 C36 H20 109.5
H21 C36 H20 109.5
C2 C37 H23 109.5
C2 C37 H22 109.5
H23 C37 H22 109.5
C2 C37 H24 109.5
H23 C37 H24 109.5
H22 C37 H24 109.5
C15 C38 C39 120.7(2)
C15 C38 H30 119.6
C39 C38 H30 119.6
C40 C39 C38 123.8(2)
C40 C39 C12 117.6(2)
C38 C39 C12 118.6(2)
C41 C40 C39 119.7(2)
C41 C40 H28 120.2
C39 C40 H28 120.2
C40 C41 C11 118.7(2)
C40 C41 H29 120.6
C11 C41 H29 120.6
C22 C42 C9 119.70(19)
C22 C42 H33 120.2
C9 C42 H33 120.2
C44 C43 C52 121.10(18)
C44 C43 N3 130.22(19)
C52 C43 N3 108.61(17)
C45 C44 C43 117.50(19)
C45 C44 H46 121.2
C43 C44 H46 121.2
C44 C45 C46 123.32(19)
C44 C45 H45 118.3
C46 C45 H45 118.3
C51 C46 C45 117.92(18)
C51 C46 C47 122.68(19)
C45 C46 C47 119.37(18)
C48 C47 C50 109.2(2)
C48 C47 C46 109.92(19)
C50 C47 C46 111.40(17)
C48 C47 C49 108.98(18)
C50 C47 C49 108.4(2)
C46 C47 C49 108.95(17)
C47 C48 H36 109.5
C47 C48 H35 109.5
H36 C48 H35 109.5
C47 C48 H37 109.5
H36 C48 H37 109.5
H35 C48 H37 109.5
C47 C49 H39 109.5
C47 C49 H40 109.5
H39 C49 H40 109.5
C47 C49 H38 109.5
H39 C49 H38 109.5
H40 C49 H38 109.5
C47 C50 H42 109.5
C47 C50 H43 109.5
H42 C50 H43 109.5
C47 C50 H41 109.5
H42 C50 H41 109.5
H43 C50 H41 109.5
C46 C51 C52 120.34(19)
C46 C51 H44 119.8
C52 C51 H44 119.8
C51 C52 C43 119.79(19)
C51 C52 C20 132.69(19)
C43 C52 C20 107.38(17)
C54 C53 C21 117.87(19)
C54 C53 H48 121.1
C21 C53 H48 121.1
C53 C54 C18 123.16(19)
C53 C54 H47 118.4
C18 C54 H47 118.4
C17 C55 H51 109.5
C17 C55 H50 109.5
H51 C55 H50 109.5
C17 C55 H52 109.5
H51 C55 H52 109.5
H50 C55 H52 109.5
C17 C56 H53 109.5
C17 C56 H54 109.5
H53 C56 H54 109.5
C17 C56 H55 109.5
H53 C56 H55 109.5
H54 C56 H55 109.5

loop_
_geom_bond_atom_site_label_1
_geom_bond_atom_site_label_2
_geom_bond_distance
O1 C10 1.220(2)
N1 C31 1.396(3)
N1 C6 1.397(3)
N1 C7 1.424(3)
N2 C11 1.321(3)
N2 C12 1.365(3)
N3 C21 1.402(2)
N3 C43 1.404(2)
N3 C22 1.420(2)
C1 C2 1.530(3)
C1 H17 0.9800
C1 H18 0.9800
C1 H1 0.9800
C2 C36 1.528(3)
C2 C37 1.538(3)
C2 C3 1.539(3)
C3 C24 1.380(3)
C3 C4 1.410(3)
C4 C5 1.379(3)
C4 H25 0.9500
C5 C6 1.389(3)
C5 H26 0.9500
C6 C25 1.403(3)
C7 C8 1.382(3)
C7 C23 1.388(3)
C8 C9 1.386(3)
C8 H27 0.9500
C9 C42 1.399(3)
C9 C10 1.503(3)
C10 C11 1.500(3)
C11 C41 1.408(3)
C12 C13 1.412(3)
C12 C39 1.420(3)
C13 C14 1.363(3)
C13 H32 0.9500
C14 C15 1.408(3)
C14 H31 0.9500
C15 C38 1.362(3)
C15 H2 0.9500
C16 C17 1.535(3)
C16 H56 0.9800
C16 H3 0.9800
C16 H57 0.9800
C17 C18 1.527(3)
C17 C56 1.529(3)
C17 C55 1.535(3)
C18 C19 1.388(3)
C18 C54 1.412(3)
C19 C20 1.392(3)
C19 H49 0.9500
C20 C21 1.401(3)
C20 C52 1.453(3)
C21 C53 1.391(3)
C22 C42 1.385(3)
C22 C23 1.390(3)
C23 H34 0.9500
C24 C25 1.401(3)
C24 H16 0.9500
C25 C26 1.446(3)
C26 C27 1.398(3)
C26 C31 1.407(3)
C27 C28 1.384(3)
C27 H15 0.9500
C28 C29 1.408(3)
C28 C32 1.530(3)
C29 C30 1.378(3)
C29 H5 0.9500
C30 C31 1.391(3)
C30 H4 0.9500
C32 C35 1.528(3)
C32 C34 1.532(3)
C32 C33 1.539(3)
C33 H7 0.9800
C33 H6 0.9800
C33 H8 0.9800
C34 H10 0.9800
C34 H11 0.9800
C34 H9 0.9800
C35 H12 0.9800
C35 H13 0.9800
C35 H14 0.9800
C36 H19 0.9800
C36 H21 0.9800
C36 H20 0.9800
C37 H23 0.9800
C37 H22 0.9800
C37 H24 0.9800
C38 C39 1.415(3)
C38 H30 0.9500
C39 C40 1.404(3)
C40 C41 1.365(3)
C40 H28 0.9500
C41 H29 0.9500
C42 H33 0.9500
C43 C44 1.391(3)
C43 C52 1.402(3)
C44 C45 1.378(3)
C44 H46 0.9500
C45 C46 1.406(3)
C45 H45 0.9500
C46 C51 1.387(3)
C46 C47 1.532(3)
C47 C48 1.528(3)
C47 C50 1.528(3)
C47 C49 1.539(3)
C48 H36 0.9800
C48 H35 0.9800
C48 H37 0.9800
C49 H39 0.9800
C49 H40 0.9800
C49 H38 0.9800
C50 H42 0.9800
C50 H43 0.9800
C50 H41 0.9800
C51 C52 1.397(3)
C51 H44 0.9500
C53 C54 1.370(3)
C53 H48 0.9500
C54 H47 0.9500
C55 H51 0.9800
C55 H50 0.9800
C55 H52 0.9800
C56 H53 0.9800
C56 H54 0.9800
C56 H55 0.9800
